data_7029113
loop_
_publ_author_name
'George, Kathryn'
'Jura, Marek'
'Levason, William'
'Light, Mark E.'
'Reid, Gillian'

_publ_section_title
;
 Thio-, seleno- and telluro-ether complexes of aluminium(iii) halides:
 synthesis, structures and properties.
;
_journal_issue 9
_journal_name_full 'Dalton transactions (Cambridge, England : 2003)'
_journal_page_first 3637
_journal_page_last 3648
_journal_paper_doi 10.1039/c3dt52991f
_journal_volume 43
_journal_year 2014
_chemical_formula_moiety 'C10 H20 Al Cl2 S4, Al Cl4'
_chemical_formula_sum 'C30 H60 Al6 Cl18 S12'
_chemical_formula_weight 1605.48
_chemical_name_systematic
;
 ?
;
_space_group_crystal_system monoclinic
_space_group_IT_number 14
_space_group_name_Hall '-P 2yn'
_space_group_name_H-M_alt 'P 1 21/n 1'
_symmetry_space_group_name_Hall '-P 2yn'
_symmetry_space_group_name_H-M 'P 1 21/n 1'
_atom_sites_solution_hydrogens geom
_audit_creation_method SHELXL-2013
_cell_angle_alpha 90.000
_cell_angle_beta 100.82(6)
_cell_angle_gamma 90
_cell_formula_units_Z 4
_cell_length_a 21.8492(16)
_cell_length_b 11.8690(9)
_cell_length_c 26.0539(19)
_cell_measurement_temperature 100(2)
_cell_measurement_theta_max 27.5
_cell_measurement_theta_min 2.0
_cell_volume 6636.4(16)
_computing_cell_refinement
;
CrystalClear-SM Expert 2.0 r7 (Rigaku, 2011)
;
_computing_data_collection
;
CrystalClear-SM Expert 2.0 r7 (Rigaku, 2011)
;
_computing_data_reduction
;
CrystalClear-SM Expert 2.0 r7 (Rigaku, 2011)
;
_computing_molecular_graphics
;
Images generated using CrystalMaker: a crystal and molecular 
structures program for Mac and Windows. CrystalMaker Software Ltd, 
Oxford, England (www.crystalmaker.com)
;
_computing_publication_material 'WINGX (Farrugia, 1998)'
_computing_structure_refinement 'SHELXL-2013 (Sheldrick, 2013)'
_computing_structure_solution 'SHELXS-97 (Sheldrick, 1997)'
_diffrn_ambient_temperature 100(2)
_diffrn_detector 'CCD plate'
_diffrn_detector_area_resol_mean 28.5714
_diffrn_detector_type 'Rigaku HG Saturn724+ (2x2 bin mode)'
_diffrn_measured_fraction_theta_full 0.961
_diffrn_measured_fraction_theta_max 0.985
_diffrn_measurement_device 'four-circle \k diffractometer'
_diffrn_measurement_device_type 'Rigaku AFC12 (Right)'
_diffrn_measurement_method 'profile data from \w-scans'
_diffrn_measurement_specimen_support 'MiTeGen MicroMesh'
_diffrn_radiation_collimation 'Confocal mirrors, VHF Varimax '
_diffrn_radiation_type MoK\a
_diffrn_radiation_wavelength 0.71073
_diffrn_reflns_av_R_equivalents 0.2407
_diffrn_reflns_av_unetI/netI 0.3112
_diffrn_reflns_Laue_measured_fraction_full 0.961
_diffrn_reflns_Laue_measured_fraction_max 0.985
_diffrn_reflns_limit_h_max 26
_diffrn_reflns_limit_h_min -20
_diffrn_reflns_limit_k_max 14
_diffrn_reflns_limit_k_min -13
_diffrn_reflns_limit_l_max 30
_diffrn_reflns_limit_l_min -31
_diffrn_reflns_number 29678
_diffrn_reflns_point_group_measured_fraction_full 0.961
_diffrn_reflns_point_group_measured_fraction_max 0.985
_diffrn_reflns_theta_full 25.242
_diffrn_reflns_theta_max 25.027
_diffrn_reflns_theta_min 2.949
_diffrn_source 'Rotating Anode'
_diffrn_source_current 55.0
_diffrn_source_power 2.475
_diffrn_source_voltage 45.0
_exptl_absorpt_coefficient_mu 1.226
_exptl_absorpt_correction_T_max 1.000
_exptl_absorpt_correction_T_min 0.782
_exptl_absorpt_correction_type multi-scan
_exptl_absorpt_process_details
;
Jacobson, R. (1998). REQAB. Private communication to the 
Rigaku Corporation, Tokyo, Japan.
;
_exptl_crystal_colour Colourless
_exptl_crystal_density_diffrn 1.607
_exptl_crystal_description Needle
_exptl_crystal_F_000 3264
_exptl_crystal_size_max 0.040
_exptl_crystal_size_mid 0.030
_exptl_crystal_size_min 0.010
_refine_diff_density_max 1.212
_refine_diff_density_min -0.847
_refine_diff_density_rms 0.157
_refine_ls_extinction_method none
_refine_ls_goodness_of_fit_ref 1.015
_refine_ls_hydrogen_treatment constr
_refine_ls_matrix_type full
_refine_ls_number_parameters 644
_refine_ls_number_reflns 11544
_refine_ls_number_restraints 994
_refine_ls_restrained_S_all 0.995
_refine_ls_R_factor_all 0.3050
_refine_ls_R_factor_gt 0.1227
_refine_ls_shift/su_max 0.047
_refine_ls_shift/su_mean 0.002
_refine_ls_structure_factor_coef Fsqd
_refine_ls_weighting_details 'w=1/[\s^2^(Fo^2^)+(0.0873P)^2^+97.7842P] where P=(Fo^2^+2Fc^2^)/3'
_refine_ls_weighting_scheme calc
_refine_ls_wR_factor_gt 0.2363
_refine_ls_wR_factor_ref 0.3354
_reflns_Friedel_coverage 0.000
_reflns_number_gt 4131
_reflns_number_total 11544
_reflns_threshold_expression 'I > 2\s(I)'
_cod_data_source_file c3dt52991f.txt
_cod_data_source_block 2013kg16R
_cod_depositor_comments
;
The following automatic conversions were performed:

'_exptl_absorpt_correction_type' value 'Multi-scan' changed to
'multi-scan' according to
/usr/data/users/saulius/automatic-downloads/current/RSC/lib/dictionaries/cif_core.dic
dictionary named 'cif_core.dic' version 2.4.2 from 2011-04-26.

Automatic conversion script
Id: cif_fix_values 2281 2013-09-26 08:29:07Z andrius 
;
_cod_original_cell_volume 6636.3(9)
_cod_database_code 7029113
_shelx_space_group_comment
;
The symmetry employed for this shelxl refinement is uniquely defined
by the following loop, which should always be used as a source of
symmetry information in preference to the above space-group names.
They are only intended as comments.
;
_shelx_estimated_absorpt_t_min 0.953
_shelx_estimated_absorpt_t_max 0.988

loop_
_space_group_symop_operation_xyz
'x, y, z'
'-x+1/2, y+1/2, -z+1/2'
'-x, -y, -z'
'x-1/2, -y-1/2, z-1/2'

loop_
_atom_site_label
_atom_site_type_symbol
_atom_site_fract_x
_atom_site_fract_y
_atom_site_fract_z
_atom_site_U_iso_or_equiv
_atom_site_adp_type
_atom_site_occupancy
_atom_site_site_symmetry_order
_atom_site_calc_flag
_atom_site_refinement_flags_posn
_atom_site_refinement_flags_adp
_atom_site_refinement_flags_occupancy
_atom_site_disorder_assembly
_atom_site_disorder_group
Cl1 Cl -0.00731(11) -0.08200(18) 0.28746(8) 0.0799(7) Uani 1 1 d . U . . .
Cl2 Cl 0.01456(9) -0.36101(19) 0.28644(7) 0.0601(6) Uani 1 1 d . U . . .
S1 S -0.09949(9) -0.38525(16) 0.35653(7) 0.0433(5) Uani 1 1 d . U . . .
S2 S -0.12554(10) -0.25271(19) 0.24399(7) 0.0549(6) Uani 1 1 d . U . . .
S3 S -0.11181(10) -0.12718(17) 0.36616(8) 0.0524(6) Uani 1 1 d . U . . .
S4 S 0.03105(9) -0.2224(2) 0.39986(8) 0.0610(7) Uani 1 1 d . U . . .
Al1 Al -0.04356(9) -0.23567(17) 0.31808(7) 0.0316(5) Uani 1 1 d . U . . .
C1 C -0.1408(4) -0.4481(7) 0.2952(3) 0.063(2) Uani 1 1 d . U . . .
H1A H -0.1107 -0.4803 0.2752 0.076 Uiso 1 1 calc R U . . .
H1B H -0.1689 -0.5090 0.3026 0.076 Uiso 1 1 calc R U . . .
C2 C -0.1788(4) -0.3527(7) 0.2637(3) 0.0667(19) Uani 1 1 d . U . . .
H2A H -0.2052 -0.3148 0.2855 0.080 Uiso 1 1 calc R U . . .
H2B H -0.2063 -0.3844 0.2325 0.080 Uiso 1 1 calc R U . . .
C3 C -0.1701(5) -0.1244(8) 0.2344(4) 0.104(2) Uani 1 1 d . U . . .
H3A H -0.1448 -0.0686 0.2192 0.125 Uiso 1 1 calc R U . . .
H3B H -0.2075 -0.1398 0.2074 0.125 Uiso 1 1 calc R U . . .
C4 C -0.1917(5) -0.0684(8) 0.2788(4) 0.113(2) Uani 1 1 d . U . . .
H4A H -0.2155 -0.1248 0.2951 0.136 Uiso 1 1 calc R U . . .
H4B H -0.2214 -0.0085 0.2641 0.136 Uiso 1 1 calc R U . . .
C5 C -0.1437(5) -0.0153(8) 0.3227(4) 0.092(2) Uani 1 1 d . U . . .
H5A H -0.1639 0.0417 0.3417 0.110 Uiso 1 1 calc R U . . .
H5B H -0.1103 0.0220 0.3080 0.110 Uiso 1 1 calc R U . . .
C6 C -0.0543(4) -0.0602(7) 0.4144(3) 0.067(2) Uani 1 1 d . U . . .
H6A H -0.0297 -0.0062 0.3976 0.080 Uiso 1 1 calc R U . . .
H6B H -0.0745 -0.0185 0.4396 0.080 Uiso 1 1 calc R U . . .
C7 C -0.0116(4) -0.1535(8) 0.4428(3) 0.0734(19) Uani 1 1 d . U . . .
H7A H -0.0372 -0.2097 0.4572 0.088 Uiso 1 1 calc R U . . .
H7B H 0.0180 -0.1200 0.4723 0.088 Uiso 1 1 calc R U . . .
C8 C 0.0504(4) -0.3641(8) 0.4259(3) 0.075(2) Uani 1 1 d . U . . .
H8A H 0.0756 -0.4015 0.4030 0.090 Uiso 1 1 calc R U . . .
H8B H 0.0774 -0.3558 0.4607 0.090 Uiso 1 1 calc R U . . .
C9 C -0.0031(4) -0.4436(8) 0.4317(3) 0.075(2) Uani 1 1 d . U . . .
H9A H 0.0148 -0.5083 0.4535 0.090 Uiso 1 1 calc R U . . .
H9B H -0.0310 -0.4031 0.4513 0.090 Uiso 1 1 calc R U . . .
C10 C -0.0425(4) -0.4897(7) 0.3823(3) 0.072(2) Uani 1 1 d . U . . .
H10A H -0.0634 -0.5600 0.3900 0.086 Uiso 1 1 calc R U . . .
H10B H -0.0159 -0.5070 0.3564 0.086 Uiso 1 1 calc R U . . .
Cl3A Cl 0.1071(4) 0.3868(6) 0.4819(3) 0.0578(6) Uani 0.1117(14) 1 d D U P A 1
Cl4A Cl 0.0755(3) 0.1164(6) 0.4527(4) 0.0999(9) Uani 0.1117(14) 1 d D U P A 1
S5A S 0.2124(3) 0.1924(5) 0.5256(2) 0.0556(6) Uani 0.1117(14) 1 d D U P A 1
S6A S 0.2083(3) 0.1012(5) 0.40555(19) 0.0526(6) Uani 0.1117(14) 1 d D U P A 1
S7A S 0.0909(3) 0.3025(5) 0.3590(2) 0.0805(7) Uani 0.1117(14) 1 d D U P A 1
S8A S 0.2310(3) 0.3580(5) 0.4205(2) 0.0412(5) Uani 0.1117(14) 1 d D U P A 1
Al2A Al 0.14705(9) 0.24471(17) 0.44464(7) 0.0405(6) Uani 0.1117(14) 1 d D U P A 1
C11A C 0.2605(4) 0.0792(6) 0.5084(3) 0.0736(16) Uani 0.1117(14) 1 d D U P A 1
H11A H 0.2985 0.1112 0.4984 0.088 Uiso 0.1117(14) 1 calc R U P A 1
H11B H 0.2735 0.0295 0.5390 0.088 Uiso 0.1117(14) 1 calc R U P A 1
C12A C 0.2248(7) 0.0109(6) 0.4630(2) 0.0741(19) Uani 0.1117(14) 1 d D U P A 1
H12A H 0.1854 -0.0172 0.4718 0.089 Uiso 0.1117(14) 1 calc R U P A 1
H12B H 0.2499 -0.0547 0.4560 0.089 Uiso 0.1117(14) 1 calc R U P A 1
C13A C 0.1548(5) 0.0285(7) 0.3559(3) 0.0787(17) Uani 0.1117(14) 1 d D U P A 1
H13A H 0.1758 -0.0373 0.3435 0.094 Uiso 0.1117(14) 1 calc R U P A 1
H13B H 0.1190 0.0006 0.3706 0.094 Uiso 0.1117(14) 1 calc R U P A 1
C14A C 0.1318(4) 0.1062(6) 0.3106(3) 0.0921(18) Uani 0.1117(14) 1 d D U P A 1
H14A H 0.1184 0.0590 0.2792 0.111 Uiso 0.1117(14) 1 calc R U P A 1
H14B H 0.1676 0.1519 0.3044 0.111 Uiso 0.1117(14) 1 calc R U P A 1
C15A C 0.0788(4) 0.1866(5) 0.3146(3) 0.0939(16) Uani 0.1117(14) 1 d D U P A 1
H15A H 0.0443 0.1410 0.3236 0.113 Uiso 0.1117(14) 1 calc R U P A 1
H15B H 0.0637 0.2179 0.2793 0.113 Uiso 0.1117(14) 1 calc R U P A 1
C16A C 0.1449(4) 0.3953(7) 0.3335(3) 0.0714(15) Uani 0.1117(14) 1 d D U P A 1
H16A H 0.1725 0.3499 0.3156 0.086 Uiso 0.1117(14) 1 calc R U P A 1
H16B H 0.1211 0.4480 0.3078 0.086 Uiso 0.1117(14) 1 calc R U P A 1
C17A C 0.1842(4) 0.4621(6) 0.3781(3) 0.0679(15) Uani 0.1117(14) 1 d D U P A 1
H17A H 0.1571 0.5045 0.3978 0.081 Uiso 0.1117(14) 1 calc R U P A 1
H17B H 0.2115 0.5162 0.3642 0.081 Uiso 0.1117(14) 1 calc R U P A 1
C18A C 0.2686(5) 0.4345(7) 0.4772(3) 0.0655(15) Uani 0.1117(14) 1 d D U P A 1
H18A H 0.2965 0.4927 0.4670 0.079 Uiso 0.1117(14) 1 calc R U P A 1
H18B H 0.2370 0.4725 0.4938 0.079 Uiso 0.1117(14) 1 calc R U P A 1
C19A C 0.3053(4) 0.3532(5) 0.5146(3) 0.0702(16) Uani 0.1117(14) 1 d D U P A 1
H19A H 0.3420 0.3923 0.5348 0.084 Uiso 0.1117(14) 1 calc R U P A 1
H19B H 0.3205 0.2917 0.4946 0.084 Uiso 0.1117(14) 1 calc R U P A 1
C20A C 0.2674(4) 0.3027(6) 0.5522(3) 0.0591(15) Uani 0.1117(14) 1 d D U P A 1
H20A H 0.2439 0.3642 0.5654 0.071 Uiso 0.1117(14) 1 calc R U P A 1
H20B H 0.2966 0.2714 0.5825 0.071 Uiso 0.1117(14) 1 calc R U P A 1
Cl3B Cl 0.13603(10) 0.37973(19) 0.50069(8) 0.0578(6) Uani 0.8883(14) 1 d D U P A 2
Cl4B Cl 0.05291(10) 0.1782(3) 0.43029(9) 0.0999(9) Uani 0.8883(14) 1 d D U P A 2
S5B S 0.18716(11) 0.11743(18) 0.51447(8) 0.0556(6) Uani 0.8883(14) 1 d D U P A 2
S6B S 0.18424(10) 0.09977(17) 0.38818(8) 0.0526(6) Uani 0.8883(14) 1 d D U P A 2
S7B S 0.12487(12) 0.3721(2) 0.36927(9) 0.0805(7) Uani 0.8883(14) 1 d D U P A 2
S8B S 0.25571(9) 0.30648(17) 0.44441(7) 0.0412(5) Uani 0.8883(14) 1 d D U P A 2
Al2B Al 0.14705(9) 0.24471(17) 0.44464(7) 0.0405(6) Uani 0.8883(14) 1 d D U P A 2
C11B C 0.2276(3) 0.0098(5) 0.4839(2) 0.0736(16) Uani 0.8883(14) 1 d D U P A 2
H11C H 0.2681 0.0387 0.4777 0.088 Uiso 0.8883(14) 1 calc R U P A 2
H11D H 0.2352 -0.0578 0.5065 0.088 Uiso 0.8883(14) 1 calc R U P A 2
C12B C 0.1848(4) -0.0186(5) 0.4323(2) 0.0741(19) Uani 0.8883(14) 1 d D U P A 2
H12C H 0.1420 -0.0334 0.4382 0.089 Uiso 0.8883(14) 1 calc R U P A 2
H12D H 0.2000 -0.0870 0.4169 0.089 Uiso 0.8883(14) 1 calc R U P A 2
C13B C 0.1232(4) 0.0838(5) 0.3327(2) 0.0787(17) Uani 0.8883(14) 1 d D U P A 2
H13C H 0.1308 0.0152 0.3131 0.094 Uiso 0.8883(14) 1 calc R U P A 2
H13D H 0.0830 0.0745 0.3444 0.094 Uiso 0.8883(14) 1 calc R U P A 2
C14B C 0.1200(4) 0.1848(5) 0.2974(2) 0.0921(18) Uani 0.8883(14) 1 d D U P A 2
H14C H 0.0963 0.1618 0.2628 0.111 Uiso 0.8883(14) 1 calc R U P A 2
H14D H 0.1630 0.2011 0.2927 0.111 Uiso 0.8883(14) 1 calc R U P A 2
C15B C 0.0923(4) 0.2947(5) 0.3114(2) 0.0939(16) Uani 0.8883(14) 1 d D U P A 2
H15C H 0.0483 0.2793 0.3132 0.113 Uiso 0.8883(14) 1 calc R U P A 2
H15D H 0.0919 0.3463 0.2815 0.113 Uiso 0.8883(14) 1 calc R U P A 2
C16B C 0.2012(2) 0.4165(7) 0.3582(2) 0.0714(15) Uani 0.8883(14) 1 d D U P A 2
H16C H 0.2205 0.3557 0.3406 0.086 Uiso 0.8883(14) 1 calc R U P A 2
H16D H 0.1970 0.4842 0.3356 0.086 Uiso 0.8883(14) 1 calc R U P A 2
C17B C 0.2417(3) 0.4430(5) 0.4113(2) 0.0679(15) Uani 0.8883(14) 1 d D U P A 2
H17C H 0.2197 0.4948 0.4315 0.081 Uiso 0.8883(14) 1 calc R U P A 2
H17D H 0.2815 0.4781 0.4069 0.081 Uiso 0.8883(14) 1 calc R U P A 2
C18B C 0.2884(4) 0.3408(5) 0.51091(19) 0.0655(15) Uani 0.8883(14) 1 d D U P A 2
H18C H 0.3269 0.3857 0.5123 0.079 Uiso 0.8883(14) 1 calc R U P A 2
H18D H 0.2584 0.3864 0.5262 0.079 Uiso 0.8883(14) 1 calc R U P A 2
C19B C 0.3031(3) 0.2356(5) 0.5414(2) 0.0702(16) Uani 0.8883(14) 1 d D U P A 2
H19C H 0.3371 0.2515 0.5714 0.084 Uiso 0.8883(14) 1 calc R U P A 2
H19D H 0.3189 0.1794 0.5190 0.084 Uiso 0.8883(14) 1 calc R U P A 2
C20B C 0.2492(2) 0.1839(6) 0.5619(2) 0.0591(15) Uani 0.8883(14) 1 d D U P A 2
H20C H 0.2301 0.2436 0.5803 0.071 Uiso 0.8883(14) 1 calc R U P A 2
H20D H 0.2663 0.1265 0.5883 0.071 Uiso 0.8883(14) 1 calc R U P A 2
Cl5 Cl 0.43639(8) 0.39430(14) 0.46270(7) 0.0455(5) Uani 1 1 d D U . . .
Cl6 Cl 0.40399(8) 0.11765(14) 0.45536(6) 0.0383(5) Uani 1 1 d D U . . .
S9 S 0.55214(8) 0.20743(16) 0.48015(7) 0.0466(6) Uani 1 1 d D U . . .
S10 S 0.49642(8) 0.09536(14) 0.36616(7) 0.0417(5) Uani 1 1 d D U . . .
S11 S 0.36845(8) 0.27793(15) 0.34939(6) 0.0365(5) Uani 1 1 d D U . . .
S12 S 0.51400(8) 0.35702(14) 0.36292(7) 0.0384(5) Uani 1 1 d D U . . .
Al3 Al 0.45680(8) 0.24366(15) 0.41900(7) 0.0290(5) Uani 1 1 d D U . . .
C21 C 0.5904(2) 0.0977(4) 0.4500(2) 0.0525(18) Uani 1 1 d D U . . .
H21A H 0.6150 0.1317 0.4257 0.063 Uiso 1 1 calc R U . . .
H21B H 0.6193 0.0558 0.4772 0.063 Uiso 1 1 calc R U . . .
C22 C 0.5425(3) 0.0171(4) 0.4201(2) 0.0562(19) Uani 1 1 d D U . . .
H22A H 0.5153 -0.0126 0.4434 0.067 Uiso 1 1 calc R U . . .
H22B H 0.5637 -0.0472 0.4066 0.067 Uiso 1 1 calc R U . . .
C23 C 0.4311(2) 0.0049(4) 0.3406(2) 0.0504(18) Uani 1 1 d D U . . .
H23A H 0.4462 -0.0628 0.3246 0.061 Uiso 1 1 calc R U . . .
H23B H 0.4107 -0.0201 0.3696 0.061 Uiso 1 1 calc R U . . .
C24 C 0.3847(3) 0.0666(5) 0.3004(2) 0.057(2) Uani 1 1 d D U . . .
H24A H 0.3594 0.0094 0.2783 0.069 Uiso 1 1 calc R U . . .
H24B H 0.4084 0.1083 0.2776 0.069 Uiso 1 1 calc R U . . .
C25 C 0.3399(3) 0.1494(4) 0.3185(2) 0.0521(19) Uani 1 1 d D U . . .
H25A H 0.3182 0.1086 0.3429 0.062 Uiso 1 1 calc R U . . .
H25B H 0.3081 0.1693 0.2875 0.062 Uiso 1 1 calc R U . . .
C26 C 0.4007(2) 0.3578(4) 0.3007(2) 0.0439(17) Uani 1 1 d D U . . .
H26A H 0.4204 0.3056 0.2791 0.053 Uiso 1 1 calc R U . . .
H26B H 0.3668 0.3986 0.2775 0.053 Uiso 1 1 calc R U . . .
C27 C 0.4493(2) 0.4422(4) 0.3283(2) 0.0450(18) Uani 1 1 d D U . . .
H27A H 0.4314 0.4893 0.3532 0.054 Uiso 1 1 calc R U . . .
H27B H 0.4636 0.4921 0.3025 0.054 Uiso 1 1 calc R U . . .
C28 C 0.5633(2) 0.4523(4) 0.4066(2) 0.0475(18) Uani 1 1 d D U . . .
H28A H 0.5795 0.5123 0.3864 0.057 Uiso 1 1 calc R U . . .
H28B H 0.5392 0.4882 0.4308 0.057 Uiso 1 1 calc R U . . .
C29 C 0.6161(3) 0.3856(4) 0.4369(2) 0.0574(19) Uani 1 1 d D U . . .
H29A H 0.6525 0.4362 0.4465 0.069 Uiso 1 1 calc R U . . .
H29B H 0.6277 0.3264 0.4137 0.069 Uiso 1 1 calc R U . . .
C30 C 0.6036(3) 0.3296(4) 0.4863(2) 0.0579(18) Uani 1 1 d D U . . .
H30A H 0.5860 0.3874 0.5068 0.070 Uiso 1 1 calc R U . . .
H30B H 0.6442 0.3065 0.5073 0.070 Uiso 1 1 calc R U . . .
Al4 Al -0.29585(9) -0.21699(17) 0.06975(8) 0.0334(6) Uani 1 1 d . U . . .
Cl7 Cl -0.39079(9) -0.26600(18) 0.06430(8) 0.0570(6) Uani 1 1 d . U . . .
Cl8 Cl -0.27678(9) -0.20243(16) -0.00747(6) 0.0449(5) Uani 1 1 d . U . . .
Cl9 Cl -0.27634(9) -0.06139(15) 0.10927(7) 0.0452(6) Uani 1 1 d . U . . .
Cl10 Cl -0.23714(9) -0.34514(16) 0.11156(7) 0.0506(6) Uani 1 1 d . U . . .
Al5 Al -0.10432(11) 0.26396(17) 0.20458(8) 0.0445(7) Uani 1 1 d . U . . .
Cl11 Cl -0.13647(10) 0.42708(15) 0.17490(7) 0.0502(6) Uani 1 1 d . U . . .
Cl12 Cl -0.17275(10) 0.14348(18) 0.17322(9) 0.0659(7) Uani 1 1 d . U . . .
Cl13 Cl -0.01969(10) 0.22721(17) 0.17862(10) 0.0683(7) Uani 1 1 d . U . . .
Cl14 Cl -0.08942(14) 0.26276(18) 0.28789(8) 0.0837(9) Uani 1 1 d . U . . .
Al6 Al 0.26927(10) -0.24146(18) 0.33398(9) 0.0421(7) Uani 1 1 d . U . . .
Cl15 Cl 0.17683(8) -0.27699(17) 0.34244(7) 0.0486(6) Uani 1 1 d . U . . .
Cl16 Cl 0.26234(11) -0.1326(2) 0.26709(8) 0.0710(7) Uani 1 1 d . U . . .
Cl17 Cl 0.31823(12) -0.1532(3) 0.39993(8) 0.1034(9) Uani 1 1 d . U . . .
Cl18 Cl 0.31410(14) -0.3912(2) 0.31896(16) 0.1482(13) Uani 1 1 d . U . . .

loop_
_atom_site_aniso_label
_atom_site_aniso_U_11
_atom_site_aniso_U_22
_atom_site_aniso_U_33
_atom_site_aniso_U_23
_atom_site_aniso_U_13
_atom_site_aniso_U_12
Cl1 0.1274(15) 0.0586(11) 0.0680(11) -0.0188(10) 0.0548(10) -0.0561(11)
Cl2 0.0579(11) 0.0746(13) 0.0522(10) -0.0176(10) 0.0217(8) 0.0004(11)
S1 0.0551(10) 0.0399(9) 0.0363(9) -0.0001(8) 0.0121(8) -0.0118(9)
S2 0.0590(12) 0.0660(12) 0.0361(9) 0.0036(10) -0.0004(9) -0.0049(10)
S3 0.0612(11) 0.0427(10) 0.0577(10) -0.0086(9) 0.0225(8) 0.0035(10)
S4 0.0404(10) 0.0899(14) 0.0519(10) -0.0239(11) 0.0064(9) -0.0092(11)
Al1 0.0371(10) 0.0320(10) 0.0265(9) -0.0071(8) 0.0082(8) -0.0100(9)
C1 0.065(4) 0.066(3) 0.057(3) -0.011(3) 0.006(3) -0.040(3)
C2 0.064(3) 0.091(3) 0.040(3) -0.013(3) -0.004(3) -0.031(3)
C3 0.116(5) 0.091(3) 0.089(3) 0.027(3) -0.027(3) 0.031(3)
C4 0.113(5) 0.081(4) 0.128(4) 0.015(3) -0.023(3) 0.065(3)
C5 0.097(5) 0.071(4) 0.104(3) 0.013(3) 0.013(3) 0.042(3)
C6 0.085(4) 0.069(4) 0.053(3) -0.033(2) 0.030(3) -0.008(3)
C7 0.072(4) 0.098(4) 0.049(3) -0.040(3) 0.008(2) -0.003(3)
C8 0.050(3) 0.113(3) 0.059(4) -0.003(3) -0.001(3) 0.027(2)
C9 0.087(4) 0.078(3) 0.058(4) 0.027(3) 0.007(3) 0.034(3)
C10 0.090(4) 0.056(3) 0.068(4) 0.029(3) 0.010(3) 0.005(3)
Cl3A 0.0615(12) 0.0781(12) 0.0334(9) -0.0066(10) 0.0074(8) 0.0314(11)
Cl4A 0.0493(10) 0.193(2) 0.0624(13) -0.0498(14) 0.0241(9) -0.0491(13)
S5A 0.0878(13) 0.0395(11) 0.0457(9) 0.0058(9) 0.0285(9) 0.0007(10)
S6A 0.0646(11) 0.0486(10) 0.0515(9) -0.0282(8) 0.0286(8) -0.0224(10)
S7A 0.0839(13) 0.1155(15) 0.0406(10) 0.0008(10) 0.0076(10) 0.0489(12)
S8A 0.0505(10) 0.0424(10) 0.0337(9) -0.0075(8) 0.0157(7) -0.0119(9)
Al2A 0.0365(10) 0.0597(11) 0.0262(8) -0.0099(8) 0.0084(8) 0.0072(9)
C11A 0.104(4) 0.054(2) 0.066(2) 0.0065(19) 0.023(2) 0.025(2)
C12A 0.109(4) 0.039(2) 0.080(2) -0.0113(17) 0.030(3) -0.005(3)
C13A 0.073(4) 0.103(2) 0.060(2) -0.0453(17) 0.013(2) -0.008(3)
C14A 0.090(4) 0.134(3) 0.052(3) -0.0333(19) 0.011(3) 0.006(3)
C15A 0.099(3) 0.139(2) 0.037(2) -0.010(2) -0.003(3) 0.024(2)
C16A 0.099(3) 0.080(3) 0.039(2) 0.010(2) 0.0211(19) 0.046(2)
C17A 0.095(3) 0.065(3) 0.051(2) 0.011(2) 0.031(2) 0.022(2)
C18A 0.058(3) 0.106(3) 0.036(2) -0.0170(18) 0.018(2) -0.026(2)
C19A 0.047(3) 0.122(3) 0.042(3) -0.015(2) 0.009(2) -0.003(2)
C20A 0.055(3) 0.078(3) 0.042(2) 0.0011(18) 0.0032(18) 0.013(2)
Cl3B 0.0615(12) 0.0781(12) 0.0334(9) -0.0066(10) 0.0074(8) 0.0314(11)
Cl4B 0.0493(10) 0.193(2) 0.0624(13) -0.0498(14) 0.0241(9) -0.0491(13)
S5B 0.0878(13) 0.0395(11) 0.0457(9) 0.0058(9) 0.0285(9) 0.0007(10)
S6B 0.0646(11) 0.0486(10) 0.0515(9) -0.0282(8) 0.0286(8) -0.0224(10)
S7B 0.0839(13) 0.1155(15) 0.0406(10) 0.0008(10) 0.0076(10) 0.0489(12)
S8B 0.0505(10) 0.0424(10) 0.0337(9) -0.0075(8) 0.0157(7) -0.0119(9)
Al2B 0.0365(10) 0.0597(11) 0.0262(8) -0.0099(8) 0.0084(8) 0.0072(9)
C11B 0.104(4) 0.054(2) 0.066(2) 0.0065(19) 0.023(2) 0.025(2)
C12B 0.109(4) 0.039(2) 0.080(2) -0.0113(17) 0.030(3) -0.005(3)
C13B 0.073(4) 0.103(2) 0.060(2) -0.0453(17) 0.013(2) -0.008(3)
C14B 0.090(4) 0.134(3) 0.052(3) -0.0333(19) 0.011(3) 0.006(3)
C15B 0.099(3) 0.139(2) 0.037(2) -0.010(2) -0.003(3) 0.024(2)
C16B 0.099(3) 0.080(3) 0.039(2) 0.010(2) 0.0211(19) 0.046(2)
C17B 0.095(3) 0.065(3) 0.051(2) 0.011(2) 0.031(2) 0.022(2)
C18B 0.058(3) 0.106(3) 0.036(2) -0.0170(18) 0.018(2) -0.026(2)
C19B 0.047(3) 0.122(3) 0.042(3) -0.015(2) 0.009(2) -0.003(2)
C20B 0.055(3) 0.078(3) 0.042(2) 0.0011(18) 0.0032(18) 0.013(2)
Cl5 0.0505(10) 0.0375(9) 0.0511(10) -0.0088(8) 0.0159(8) -0.0057(9)
Cl6 0.0462(9) 0.0317(8) 0.0413(8) 0.0049(8) 0.0197(7) -0.0046(8)
S9 0.0336(9) 0.0537(11) 0.0493(10) 0.0123(9) -0.0002(8) -0.0047(9)
S10 0.0467(9) 0.0333(9) 0.0516(9) 0.0018(8) 0.0261(7) -0.0008(8)
S11 0.0348(9) 0.0412(9) 0.0339(8) 0.0075(8) 0.0073(7) -0.0043(8)
S12 0.0355(8) 0.0357(9) 0.0460(9) 0.0085(8) 0.0133(7) -0.0061(8)
Al3 0.0308(9) 0.0255(9) 0.0319(9) 0.0012(8) 0.0091(8) -0.0043(8)
C21 0.029(3) 0.046(3) 0.085(4) 0.032(3) 0.017(3) 0.003(2)
C22 0.055(3) 0.041(3) 0.074(4) 0.017(3) 0.014(3) 0.009(3)
C23 0.067(3) 0.031(3) 0.060(4) -0.008(3) 0.028(3) -0.014(2)
C24 0.068(3) 0.045(3) 0.057(4) -0.014(3) 0.008(3) -0.035(3)
C25 0.057(3) 0.039(3) 0.052(4) 0.013(3) -0.011(3) -0.022(2)
C26 0.046(3) 0.040(3) 0.045(3) 0.016(2) 0.004(2) -0.008(2)
C27 0.044(3) 0.038(3) 0.053(3) 0.017(2) 0.009(3) -0.003(2)
C28 0.036(3) 0.039(3) 0.066(4) 0.004(3) 0.005(3) -0.005(2)
C29 0.038(3) 0.064(4) 0.067(3) 0.016(3) 0.001(2) -0.012(3)
C30 0.047(3) 0.062(3) 0.060(3) 0.011(3) -0.002(3) -0.019(3)
Al4 0.0338(10) 0.0342(11) 0.0296(10) 0.0006(9) -0.0003(9) -0.0013(10)
Cl7 0.0418(10) 0.0684(13) 0.0596(11) 0.0013(11) 0.0064(9) -0.0182(10)
Cl8 0.0581(11) 0.0457(10) 0.0324(8) -0.0011(8) 0.0119(8) 0.0031(10)
Cl9 0.0560(11) 0.0385(9) 0.0379(9) -0.0010(8) 0.0007(9) -0.0023(9)
Cl10 0.0610(11) 0.0455(10) 0.0435(10) 0.0096(9) 0.0052(9) 0.0151(10)
Al5 0.0638(14) 0.0272(11) 0.0386(11) -0.0023(10) -0.0003(11) -0.0037(11)
Cl11 0.0676(12) 0.0408(10) 0.0376(9) 0.0002(9) -0.0017(9) 0.0113(10)
Cl12 0.0701(13) 0.0526(11) 0.0701(13) -0.0083(11) 0.0008(11) -0.0227(11)
Cl13 0.0597(11) 0.0459(11) 0.0979(15) -0.0096(12) 0.0108(11) 0.0091(10)
Cl14 0.150(2) 0.0471(12) 0.0458(11) -0.0008(10) -0.0029(13) -0.0018(15)
Al6 0.0383(11) 0.0399(12) 0.0473(12) 0.0021(10) 0.0060(10) -0.0044(10)
Cl15 0.0395(9) 0.0546(11) 0.0515(10) -0.0083(10) 0.0083(8) -0.0043(9)
Cl16 0.0781(14) 0.0840(14) 0.0469(11) 0.0098(11) 0.0016(10) -0.0225(13)
Cl17 0.0962(15) 0.163(2) 0.0407(11) 0.0196(13) -0.0140(11) -0.0824(14)
Cl18 0.1202(16) 0.0692(15) 0.286(3) 0.0283(18) 0.1163(17) 0.0370(14)

loop_
_atom_type_symbol
_atom_type_description
_atom_type_scat_dispersion_real
_atom_type_scat_dispersion_imag
_atom_type_scat_source
C C 0.0033 0.0016 'International Tables Vol C Tables 4.2.6.8 and 6.1.1.4'
H H 0.0000 0.0000 'International Tables Vol C Tables 4.2.6.8 and 6.1.1.4'
Al Al 0.0645 0.0514 'International Tables Vol C Tables 4.2.6.8 and 6.1.1.4'
S S 0.1246 0.1234 'International Tables Vol C Tables 4.2.6.8 and 6.1.1.4'
Cl Cl 0.1484 0.1585 'International Tables Vol C Tables 4.2.6.8 and 6.1.1.4'

loop_
_geom_angle_atom_site_label_1
_geom_angle_atom_site_label_2
_geom_angle_atom_site_label_3
_geom_angle
C10 S1 C1 103.7(4)
C10 S1 Al1 106.6(3)
C1 S1 Al1 98.0(3)
C3 S2 C2 103.7(5)
C3 S2 Al1 110.2(3)
C2 S2 Al1 104.6(3)
C6 S3 C5 104.6(4)
C6 S3 Al1 100.2(3)
C5 S3 Al1 105.3(4)
C7 S4 C8 107.5(4)
C7 S4 Al1 103.7(3)
C8 S4 Al1 109.5(3)
Cl1 Al1 Cl2 98.72(12)
Cl1 Al1 S2 92.51(10)
Cl2 Al1 S2 92.17(10)
Cl1 Al1 S4 92.07(10)
Cl2 Al1 S4 91.88(10)
S2 Al1 S4 173.36(12)
Cl1 Al1 S1 169.37(13)
Cl2 Al1 S1 91.72(10)
S2 Al1 S1 85.05(9)
S4 Al1 S1 89.58(9)
Cl1 Al1 S3 92.54(11)
Cl2 Al1 S3 168.08(12)
S2 Al1 S3 91.23(10)
S4 Al1 S3 83.77(9)
S1 Al1 S3 77.19(9)
C2 C1 S1 106.9(5)
C1 C2 S2 108.8(6)
C4 C3 S2 120.8(7)
C3 C4 C5 119.4(9)
C4 C5 S3 107.2(6)
C7 C6 S3 107.4(6)
C6 C7 S4 111.6(6)
C9 C8 S4 118.3(6)
C10 C9 C8 117.5(8)
C9 C10 S1 108.2(6)
C11A S5A C20A 104.8(5)
C11A S5A Al2A 104.5(3)
C20A S5A Al2A 112.9(4)
C13A S6A C12A 108.2(5)
C13A S6A Al2A 107.3(4)
C12A S6A Al2A 96.0(4)
C15A S7A C16A 105.0(5)
C15A S7A Al2A 111.4(4)
C16A S7A Al2A 104.7(3)
C18A S8A C17A 105.8(4)
C18A S8A Al2A 108.4(4)
C17A S8A Al2A 99.4(4)
Cl3A Al2A Cl4A 98.0(3)
Cl3A Al2A S5A 91.7(2)
Cl4A Al2A S5A 93.0(3)
Cl3A Al2A S7A 90.9(3)
Cl4A Al2A S7A 92.1(3)
S5A Al2A S7A 173.8(2)
Cl3A Al2A S8A 94.1(3)
Cl4A Al2A S8A 167.2(3)
S5A Al2A S8A 91.0(2)
S7A Al2A S8A 83.3(2)
Cl3A Al2A S6A 170.8(3)
Cl4A Al2A S6A 90.6(3)
S5A Al2A S6A 84.62(19)
S7A Al2A S6A 91.96(19)
S8A Al2A S6A 77.6(2)
C12A C11A S5A 110.5(7)
C11A C12A S6A 108.5(6)
C14A C13A S6A 110.3(6)
C13A C14A C15A 118.5(8)
C14A C15A S7A 120.4(6)
C17A C16A S7A 110.3(6)
C16A C17A S8A 106.1(5)
C19A C18A S8A 108.4(5)
C18A C19A C20A 112.6(7)
C19A C20A S5A 115.9(5)
C11B S5B C20B 103.8(3)
C13B S6B C12B 110.2(3)
C15B S7B C16B 104.1(3)
C18B S8B C17B 104.8(3)
C12B C11B S5B 105.9(5)
C11B C12B S6B 108.5(4)
C14B C13B S6B 110.7(5)
C13B C14B C15B 121.1(6)
C14B C15B S7B 122.1(5)
C17B C16B S7B 107.9(4)
C16B C17B S8B 105.2(4)
C19B C18B S8B 109.5(4)
C18B C19B C20B 115.3(5)
C19B C20B S5B 117.5(4)
C21 S9 C30 106.5(3)
C21 S9 Al3 104.71(19)
C30 S9 Al3 111.00(19)
C23 S10 C22 105.3(3)
C23 S10 Al3 106.9(2)
C22 S10 Al3 97.6(2)
C25 S11 C26 106.1(3)
C25 S11 Al3 110.89(19)
C26 S11 Al3 104.47(18)
C28 S12 C27 106.1(2)
C28 S12 Al3 105.9(2)
C27 S12 Al3 99.3(2)
Cl6 Al3 Cl5 98.90(10)
Cl6 Al3 S9 92.98(9)
Cl5 Al3 S9 92.11(9)
Cl6 Al3 S11 91.59(8)
Cl5 Al3 S11 92.32(9)
S9 Al3 S11 173.08(11)
Cl6 Al3 S10 91.28(9)
Cl5 Al3 S10 169.23(11)
S9 Al3 S10 83.82(8)
S11 Al3 S10 90.89(8)
Cl6 Al3 S12 168.11(10)
Cl5 Al3 S12 92.14(9)
S9 Al3 S12 91.01(8)
S11 Al3 S12 83.51(8)
S10 Al3 S12 78.01(8)
C22 C21 S9 110.3(4)
C21 C22 S10 107.6(4)
C24 C23 S10 110.4(4)
C23 C24 C25 119.2(5)
C24 C25 S11 120.1(4)
C27 C26 S11 109.7(4)
C26 C27 S12 105.7(3)
C29 C28 S12 108.0(4)
C28 C29 C30 115.7(5)
C29 C30 S9 118.6(4)
Cl9 Al4 Cl7 111.99(12)
Cl9 Al4 Cl8 109.27(12)
Cl7 Al4 Cl8 108.57(11)
Cl9 Al4 Cl10 108.91(10)
Cl7 Al4 Cl10 108.73(12)
Cl8 Al4 Cl10 109.32(12)
Cl12 Al5 Cl13 109.34(13)
Cl12 Al5 Cl14 110.46(14)
Cl13 Al5 Cl14 110.24(14)
Cl12 Al5 Cl11 108.03(12)
Cl13 Al5 Cl11 108.32(13)
Cl14 Al5 Cl11 110.39(12)
Cl18 Al6 Cl15 109.78(14)
Cl18 Al6 Cl17 112.76(15)
Cl15 Al6 Cl17 111.11(14)
Cl18 Al6 Cl16 108.76(17)
Cl15 Al6 Cl16 106.30(12)
Cl17 Al6 Cl16 107.88(13)

loop_
_geom_bond_atom_site_label_1
_geom_bond_atom_site_label_2
_geom_bond_distance
Cl1 Al1 2.197(3)
Cl2 Al1 2.213(3)
S1 C10 1.795(9)
S1 C1 1.839(8)
S1 Al1 2.472(3)
S2 C3 1.799(10)
S2 C2 1.804(9)
S2 Al1 2.383(3)
S3 C6 1.788(8)
S3 C5 1.798(10)
S3 Al1 2.480(3)
S4 C7 1.782(9)
S4 C8 1.833(10)
S4 Al1 2.433(3)
C1 C2 1.546(11)
C3 C4 1.488(16)
C4 C5 1.534(14)
C6 C7 1.545(12)
C8 C9 1.532(13)
C9 C10 1.511(12)
Cl3A Al2A 2.206(7)
Cl4A Al2A 2.220(7)
S5A C11A 1.813(9)
S5A C20A 1.823(8)
S5A Al2A 2.397(5)
S6A C13A 1.793(9)
S6A C12A 1.822(8)
S6A Al2A 2.498(6)
S7A C15A 1.784(9)
S7A C16A 1.826(9)
S7A Al2A 2.435(5)
S8A C18A 1.795(8)
S8A C17A 1.836(9)
S8A Al2A 2.450(6)
C11A C12A 1.521(10)
C13A C14A 1.508(10)
C14A C15A 1.519(10)
C16A C17A 1.530(9)
C18A C19A 1.493(9)
C19A C20A 1.521(10)
S5B C11B 1.819(7)
S5B C20B 1.833(6)
S6B C13B 1.783(6)
S6B C12B 1.814(6)
S7B C15B 1.795(6)
S7B C16B 1.823(6)
S8B C18B 1.793(5)
S8B C17B 1.834(6)
C11B C12B 1.525(8)
C13B C14B 1.504(8)
C14B C15B 1.511(8)
C16B C17B 1.529(7)
C18B C19B 1.482(8)
C19B C20B 1.511(8)
Cl5 Al3 2.210(3)
Cl6 Al3 2.208(2)
S9 C21 1.806(6)
S9 C30 1.823(6)
S9 Al3 2.412(2)
S10 C23 1.810(5)
S10 C22 1.823(5)
S10 Al3 2.488(3)
S11 C25 1.782(5)
S11 C26 1.827(6)
S11 Al3 2.422(2)
S12 C28 1.810(5)
S12 C27 1.832(5)
S12 Al3 2.489(3)
C21 C22 1.518(7)
C23 C24 1.505(7)
C24 C25 1.522(8)
C26 C27 1.537(7)
C28 C29 1.496(7)
C29 C30 1.520(7)
Al4 Cl9 2.118(3)
Al4 Cl7 2.133(3)
Al4 Cl8 2.137(3)
Al4 Cl10 2.150(3)
Al5 Cl12 2.119(3)
Al5 Cl13 2.130(3)
Al5 Cl14 2.134(3)
Al5 Cl11 2.153(3)
Al6 Cl18 2.102(4)
Al6 Cl15 2.115(3)
Al6 Cl17 2.122(3)
Al6 Cl16 2.152(3)
